data_2209619
loop_
_publ_author_name
'Wang, Zi-Liang'
'Wei, Lin-Heng'
'Li, Ming-Xue'

_publ_section_title
;
 4,4'-Bipyridine--2,4-dihydroxybenzoic acid (1/1)
;
_journal_coeditor_code OB2028
_journal_issue 7
_journal_name_full 'Acta Crystallographica Section E'
_journal_page_first o3031
_journal_page_last o3032
_journal_paper_doi 10.1107/S160053680602201X
_journal_volume 62
_journal_year 2006
_chemical_formula_iupac 'C10 H8 N2, C7 H6 O4'
_chemical_formula_moiety 'C10 H8 N2, C7 H6 O4'
_chemical_formula_sum 'C17 H14 N2 O4'
_chemical_formula_weight 310.30
_chemical_name_systematic
;
4,4'-Bipyridine--2,4-dihydroxybenzoic acid (1/1)
;
_space_group_IT_number 14
_symmetry_cell_setting monoclinic
_symmetry_space_group_name_Hall '-P 2ybc'
_symmetry_space_group_name_H-M 'P 1 21/c 1'
_atom_sites_solution_hydrogens geom
_atom_sites_solution_primary direct
_atom_sites_solution_secondary difmap
_audit_creation_method SHELXL-97
_cell_angle_alpha 90.00
_cell_angle_beta 95.942(2)
_cell_angle_gamma 90.00
_cell_formula_units_Z 4
_cell_length_a 6.6085(8)
_cell_length_b 10.7724(12)
_cell_length_c 20.809(2)
_cell_measurement_reflns_used 3592
_cell_measurement_temperature 292(2)
_cell_measurement_theta_max 27.73
_cell_measurement_theta_min 2.73
_cell_volume 1473.4(3)
_computing_cell_refinement 'SAINT-Plus (Bruker, 2001)'
_computing_data_collection 'SMART (Bruker, 2001)'
_computing_data_reduction SAINT-Plus
_computing_molecular_graphics 'PLATON (Spek, 2003)'
_computing_publication_material PLATON
_computing_structure_refinement 'SHELXL97 (Sheldrick, 1997)'
_computing_structure_solution 'SHELXS97 (Sheldrick, 1997)'
_diffrn_ambient_temperature 292(2)
_diffrn_measured_fraction_theta_full 0.965
_diffrn_measured_fraction_theta_max 0.965
_diffrn_measurement_device_type 'Bruker SMART APEX CCD area-detector'
_diffrn_measurement_method '0.3\% \w'
_diffrn_radiation_monochromator graphite
_diffrn_radiation_source 'fine-focus sealed tube'
_diffrn_radiation_type MoK\a
_diffrn_radiation_wavelength 0.71073
_diffrn_reflns_av_R_equivalents 0.1093
_diffrn_reflns_av_sigmaI/netI 0.0671
_diffrn_reflns_limit_h_max 8
_diffrn_reflns_limit_h_min -8
_diffrn_reflns_limit_k_max 14
_diffrn_reflns_limit_k_min -13
_diffrn_reflns_limit_l_max 27
_diffrn_reflns_limit_l_min -27
_diffrn_reflns_number 12686
_diffrn_reflns_theta_full 28.28
_diffrn_reflns_theta_max 28.28
_diffrn_reflns_theta_min 1.97
_exptl_absorpt_coefficient_mu 0.101
_exptl_absorpt_correction_type none
_exptl_crystal_colour colorless
_exptl_crystal_density_diffrn 1.399
_exptl_crystal_density_method 'not measured'
_exptl_crystal_description plate
_exptl_crystal_F_000 648
_exptl_crystal_size_max 0.32
_exptl_crystal_size_mid 0.20
_exptl_crystal_size_min 0.08
_refine_diff_density_max 0.405
_refine_diff_density_min -0.205
_refine_ls_extinction_method none
_refine_ls_goodness_of_fit_ref 1.003
_refine_ls_hydrogen_treatment constr
_refine_ls_matrix_type full
_refine_ls_number_parameters 211
_refine_ls_number_reflns 3528
_refine_ls_number_restraints 0
_refine_ls_restrained_S_all 1.003
_refine_ls_R_factor_all 0.0765
_refine_ls_R_factor_gt 0.0555
_refine_ls_shift/su_max 0.000
_refine_ls_shift/su_mean 0.000
_refine_ls_structure_factor_coef Fsqd
_refine_ls_weighting_details 'calc w=1/[\s^2^(Fo^2^)+(0.0824P)^2^] where P=(Fo^2^+2Fc^2^)/3'
_refine_ls_weighting_scheme calc
_refine_ls_wR_factor_gt 0.1420
_refine_ls_wR_factor_ref 0.1554
_reflns_number_gt 2537
_reflns_number_total 3528
_reflns_threshold_expression I>2\s(I)
_cod_data_source_file ob2028.cif
_cod_data_source_block I
_cod_depositor_comments
;
The following automatic conversions were performed:
'_symmetry_cell_setting' value 'Monoclinic' changed to 'monoclinic'
according to '/home/saulius/struct/CIF-dictionaries/cif_core.dic'
dictionary named 'cif_core.dic' version 2.4.1 from 2010-06-29.

Automatic conversion script
Id: cif_fix_enum 1527 2010-12-29 10:47:43Z saulius 

The following automatic conversions were performed:

'_symmetry_cell_setting' value 'Monoclinic' changed to 'monoclinic'
according to /home/saulius/struct/CIF-dictionaries/cif_core.dic
dictionary named 'cif_core.dic' version 2.4.1 from 2010-06-29.

Automatic conversion script
Id: cif_fix_values 1715 2011-07-08 13:25:40Z adriana 
;
_cod_original_sg_symbol_H-M 'P 21/c'
_cod_database_code 2209619
_cod_database_fobs_code 2209619

loop_
_symmetry_equiv_pos_as_xyz
'x, y, z'
'-x, y+1/2, -z+1/2'
'-x, -y, -z'
'x, -y-1/2, z-1/2'

loop_
_atom_site_type_symbol
_atom_site_label
_atom_site_fract_x
_atom_site_fract_y
_atom_site_fract_z
_atom_site_U_iso_or_equiv
_atom_site_adp_type
_atom_site_calc_flag
_atom_site_refinement_flags
_atom_site_occupancy
C C1 0.5905(2) 0.63261(14) 0.17562(7) 0.0350(4) Uani d . 1
C C2 0.7047(2) 0.73227(15) 0.15548(7) 0.0375(4) Uani d . 1
C C3 0.8696(3) 0.71044(15) 0.11999(8) 0.0408(4) Uani d . 1
H H3 0.9451 0.7767 0.1066 0.049 Uiso calc R 1
C C4 0.9199(2) 0.59049(16) 0.10484(7) 0.0406(4) Uani d . 1
C C5 0.8075(3) 0.49116(15) 0.12448(8) 0.0417(4) Uani d . 1
H H5 0.8414 0.4105 0.1139 0.050 Uiso calc R 1
C C6 0.6461(2) 0.51229(15) 0.15958(7) 0.0382(4) Uani d . 1
H H6 0.5723 0.4452 0.1729 0.046 Uiso calc R 1
C C7 0.4150(2) 0.65560(15) 0.21211(8) 0.0387(4) Uani d . 1
C C8 0.9597(3) 0.72219(17) 0.30444(8) 0.0441(4) Uani d . 1
H H8 1.0278 0.7849 0.2848 0.053 Uiso calc R 1
C C9 0.8150(3) 0.75540(16) 0.34489(7) 0.0416(4) Uani d . 1
H H9 0.7863 0.8386 0.3518 0.050 Uiso calc R 1
C C10 0.7138(2) 0.66310(15) 0.37493(7) 0.0355(4) Uani d . 1
C C11 0.7581(3) 0.54070(16) 0.36078(8) 0.0418(4) Uani d . 1
H H11 0.6905 0.4758 0.3789 0.050 Uiso calc R 1
C C12 0.9036(3) 0.51665(16) 0.31944(8) 0.0439(4) Uani d . 1
H H12 0.9314 0.4344 0.3101 0.053 Uiso calc R 1
C C13 0.5655(2) 0.69477(16) 0.42184(7) 0.0378(4) Uani d . 1
C C14 0.5974(3) 0.79666(17) 0.46202(8) 0.0437(4) Uani d . 1
H H14 0.7110 0.8469 0.4600 0.052 Uiso calc R 1
C C15 0.4581(3) 0.82285(18) 0.50521(8) 0.0478(4) Uani d . 1
H H15 0.4832 0.8907 0.5325 0.057 Uiso calc R 1
C C16 0.2615(3) 0.65878(18) 0.47114(9) 0.0553(5) Uani d . 1
H H16 0.1454 0.6111 0.4739 0.066 Uiso calc R 1
C C17 0.3928(3) 0.62381(18) 0.42724(8) 0.0488(5) Uani d . 1
H H17 0.3662 0.5538 0.4016 0.059 Uiso calc R 1
N N1 1.0059(2) 0.60501(13) 0.29241(6) 0.0402(3) Uani d . 1
N N2 0.2911(2) 0.75722(15) 0.51007(7) 0.0513(4) Uani d . 1
O O1 0.3646(2) 0.76133(11) 0.22696(6) 0.0560(4) Uani d . 1
O O2 0.31697(19) 0.55641(11) 0.22725(6) 0.0495(3) Uani d . 1
H H2 0.2164 0.5768 0.2448 0.074 Uiso calc R 1
O O3 0.6629(2) 0.85092(10) 0.16904(7) 0.0558(4) Uani d . 1
H H3A 0.5643 0.8533 0.1899 0.084 Uiso calc R 1
O O4 1.0780(2) 0.56469(13) 0.07082(6) 0.0575(4) Uani d . 1
H H4 1.1204 0.6292 0.0561 0.086 Uiso calc R 1

loop_
_atom_site_aniso_label
_atom_site_aniso_U_11
_atom_site_aniso_U_22
_atom_site_aniso_U_33
_atom_site_aniso_U_12
_atom_site_aniso_U_13
_atom_site_aniso_U_23
C1 0.0339(8) 0.0371(8) 0.0351(8) 0.0021(6) 0.0085(6) 0.0025(6)
C2 0.0396(9) 0.0353(9) 0.0384(8) 0.0016(7) 0.0074(7) 0.0012(6)
C3 0.0395(9) 0.0409(9) 0.0441(9) -0.0062(7) 0.0136(7) 0.0037(7)
C4 0.0354(9) 0.0509(10) 0.0370(8) 0.0035(7) 0.0107(7) 0.0031(7)
C5 0.0434(10) 0.0382(9) 0.0453(8) 0.0061(7) 0.0127(7) 0.0017(7)
C6 0.0380(9) 0.0350(8) 0.0429(8) -0.0008(7) 0.0108(7) 0.0033(6)
C7 0.0377(9) 0.0400(10) 0.0400(8) 0.0023(7) 0.0109(7) 0.0014(6)
C8 0.0447(10) 0.0471(10) 0.0428(9) -0.0027(8) 0.0156(7) 0.0035(7)
C9 0.0420(9) 0.0370(9) 0.0475(9) 0.0006(7) 0.0132(7) -0.0022(7)
C10 0.0305(8) 0.0433(9) 0.0333(7) 0.0001(6) 0.0064(6) -0.0028(6)
C11 0.0425(10) 0.0393(9) 0.0452(9) -0.0046(7) 0.0129(7) -0.0003(7)
C12 0.0451(10) 0.0404(9) 0.0480(9) 0.0016(7) 0.0131(8) -0.0059(7)
C13 0.0332(8) 0.0454(9) 0.0358(8) 0.0015(7) 0.0083(6) -0.0010(6)
C14 0.0370(9) 0.0520(10) 0.0434(9) -0.0050(8) 0.0106(7) -0.0066(7)
C15 0.0500(11) 0.0556(11) 0.0392(9) -0.0001(9) 0.0115(8) -0.0092(8)
C16 0.0440(11) 0.0629(13) 0.0626(12) -0.0111(9) 0.0229(9) -0.0069(9)
C17 0.0452(10) 0.0520(11) 0.0513(10) -0.0091(8) 0.0148(8) -0.0105(8)
N1 0.0372(8) 0.0462(8) 0.0389(7) 0.0012(6) 0.0119(6) -0.0040(6)
N2 0.0469(9) 0.0652(10) 0.0448(8) -0.0007(7) 0.0189(7) -0.0043(7)
O1 0.0533(8) 0.0405(7) 0.0794(9) 0.0026(6) 0.0319(7) -0.0059(6)
O2 0.0477(7) 0.0437(7) 0.0623(8) -0.0014(5) 0.0311(6) 0.0009(5)
O3 0.0617(9) 0.0332(7) 0.0778(9) 0.0003(6) 0.0333(7) -0.0006(6)
O4 0.0544(8) 0.0595(8) 0.0648(8) 0.0031(6) 0.0350(7) -0.0002(7)

loop_
_atom_type_symbol
_atom_type_description
_atom_type_scat_dispersion_real
_atom_type_scat_dispersion_imag
_atom_type_scat_source
C C 0.0033 0.0016 'International Tables Vol C Tables 4.2.6.8 and 6.1.1.4'
H H 0.0000 0.0000 'International Tables Vol C Tables 4.2.6.8 and 6.1.1.4'
N N 0.0061 0.0033 'International Tables Vol C Tables 4.2.6.8 and 6.1.1.4'
O O 0.0106 0.0060 'International Tables Vol C Tables 4.2.6.8 and 6.1.1.4'

loop_
_geom_angle_atom_site_label_1
_geom_angle_atom_site_label_2
_geom_angle_atom_site_label_3
_geom_angle
C6 C1 C2 118.43(13)
C6 C1 C7 121.36(13)
C2 C1 C7 120.21(14)
O3 C2 C3 117.35(14)
O3 C2 C1 122.48(13)
C3 C2 C1 120.17(14)
C4 C3 C2 119.88(14)
C4 C3 H3 120.1
C2 C3 H3 120.1
O4 C4 C3 122.07(14)
O4 C4 C5 117.55(15)
C3 C4 C5 120.37(13)
C6 C5 C4 119.87(14)
C6 C5 H5 120.1
C4 C5 H5 120.1
C5 C6 C1 121.27(14)
C5 C6 H6 119.4
C1 C6 H6 119.4
O1 C7 O2 122.77(13)
O1 C7 C1 122.13(14)
O2 C7 C1 115.10(13)
N1 C8 C9 123.13(15)
N1 C8 H8 118.4
C9 C8 H8 118.4
C10 C9 C8 119.05(15)
C10 C9 H9 120.5
C8 C9 H9 120.5
C9 C10 C11 117.67(13)
C9 C10 C13 120.81(14)
C11 C10 C13 121.52(14)
C12 C11 C10 119.09(15)
C12 C11 H11 120.5
C10 C11 H11 120.5
N1 C12 C11 123.27(15)
N1 C12 H12 118.4
C11 C12 H12 118.4
C14 C13 C17 117.59(13)
C14 C13 C10 120.53(14)
C17 C13 C10 121.88(15)
C15 C14 C13 119.08(15)
C15 C14 H14 120.5
C13 C14 H14 120.5
N2 C15 C14 123.93(16)
N2 C15 H15 118.0
C14 C15 H15 118.0
N2 C16 C17 123.84(17)
N2 C16 H16 118.1
C17 C16 H16 118.1
C16 C17 C13 118.90(17)
C16 C17 H17 120.5
C13 C17 H17 120.5
C12 N1 C8 117.71(13)
C15 N2 C16 116.64(14)
C7 O2 H2 109.5
C2 O3 H3A 109.5
C4 O4 H4 109.5

loop_
_geom_bond_atom_site_label_1
_geom_bond_atom_site_label_2
_geom_bond_distance
C1 C6 1.397(2)
C1 C2 1.401(2)
C1 C7 1.471(2)
C2 O3 1.3438(19)
C2 C3 1.398(2)
C3 C4 1.379(2)
C3 H3 0.9300
C4 O4 1.3502(18)
C4 C5 1.388(2)
C5 C6 1.372(2)
C5 H5 0.9300
C6 H6 0.9300
C7 O1 1.2349(18)
C7 O2 1.3049(19)
C8 N1 1.329(2)
C8 C9 1.385(2)
C8 H8 0.9300
C9 C10 1.383(2)
C9 H9 0.9300
C10 C11 1.389(2)
C10 C13 1.4923(19)
C11 C12 1.380(2)
C11 H11 0.9300
C12 N1 1.326(2)
C12 H12 0.9300
C13 C14 1.383(2)
C13 C17 1.388(2)
C14 C15 1.380(2)
C14 H14 0.9300
C15 N2 1.324(2)
C15 H15 0.9300
C16 N2 1.336(2)
C16 C17 1.376(2)
C16 H16 0.9300
C17 H17 0.9300
O2 H2 0.8200
O3 H3A 0.8200
O4 H4 0.8200

loop_
_geom_hbond_atom_site_label_D
_geom_hbond_atom_site_label_H
_geom_hbond_atom_site_label_A
_geom_hbond_site_symmetry_A
_geom_hbond_distance_DH
_geom_hbond_distance_HA
_geom_hbond_distance_DA
_geom_hbond_angle_DHA
O2 H2 N1 1_655 0.82 1.82 2.6298(15) 171.6
O3 H3A O1 . 0.82 1.88 2.6003(16) 146.2
O4 H4 N2 4_466 0.82 1.98 2.7622(19) 159.8
C15 H15 Cg1 4_576 0.93 2.73 3.3328(19) 124

loop_
_cod_related_entry_id
_cod_related_entry_database
_cod_related_entry_code
1 ChemSpider 21127894
